data_4328623
loop_
_publ_author_name
'Violeta Sicilia'
'Juan Forni\'es'
'Jos\'e M Casas'
'Antonio Mart\'in'
'Jos\'e A. L\'opez'
'Carmen Larraz'
'Pilar Borja'
'Carmen Ovejero'
'Daniel Tordera'
'Henk Bolink'

_publ_section_title
;
 Highly Luminescent Half-Lantern Cyclometalated Platinum(II) Complex:
 Synthesis, Structure, Luminescence Studies, and Reactivity.
;
_journal_name_full 'Inorganic Chemistry'
_journal_page_first 3427
_journal_page_last 3435
_journal_paper_doi 10.1021/ic201910t
_journal_volume 51
_journal_year 2012
_chemical_formula_sum 'C43 H30 Br2 Cl6 N4 Pt2 S4'
_chemical_formula_weight 1493.65
_chemical_name_systematic
; 
 ? 
;
_space_group_IT_number 14
_symmetry_cell_setting monoclinic
_symmetry_space_group_name_Hall '-P 2yn'
_symmetry_space_group_name_H-M 'P 1 21/n 1'
_atom_sites_solution_hydrogens geom
_atom_sites_solution_primary direct
_atom_sites_solution_secondary difmap
_audit_creation_method SHELXL-97
_cell_angle_alpha 90.00
_cell_angle_beta 112.661(2)
_cell_angle_gamma 90.00
_cell_formula_units_Z 4
_cell_length_a 17.1442(3)
_cell_length_b 14.5836(2)
_cell_length_c 20.0940(4)
_cell_measurement_reflns_used 28808
_cell_measurement_temperature 100(2)
_cell_measurement_theta_max 28.7904
_cell_measurement_theta_min 4.0999
_cell_volume 4636.14(15)
_computing_cell_refinement
;
CrysAlis RED, Oxford Diffraction Ltd.,
Version 1.171.33.52 (release 06-11-2009 CrysAlis171 .NET)
(compiled Nov  6 2009,16:24:50)
;
_computing_data_collection
;
CrysAlis CCD, Oxford Diffraction Ltd.,
Version 1.171.33.52 (release 06-11-2009 CrysAlis171 .NET)
(compiled Nov  6 2009,16:24:50)
;
_computing_data_reduction
;
CrysAlis RED, Oxford Diffraction Ltd.,
Version 1.171.33.52 (release 06-11-2009 CrysAlis171 .NET)
(compiled Nov  6 2009,16:24:50)
;
_computing_structure_refinement 'SHELXL-97 (Sheldrick, 1997)'
_computing_structure_solution 'SHELXS-97 (Sheldrick, 1990)'
_diffrn_ambient_temperature 100(2)
_diffrn_detector_area_resol_mean 16.0655
_diffrn_measured_fraction_theta_full 0.995
_diffrn_measured_fraction_theta_max 0.909
_diffrn_measurement_details
;
  1 omega    9.00   49.00   1.0000   30.0000
omega____ theta____ kappa____ phi______ frames
    -      -19.9615   76.0000   25.0000 40
  2 omega  -49.00   43.00   1.0000   30.0000
omega____ theta____ kappa____ phi______ frames
    -       22.1490  -76.0000  154.0000 92
  3 omega  -80.00   13.00   1.0000   30.0000
omega____ theta____ kappa____ phi______ frames
    -      -19.9615  -77.0000    0.0000 93
  4 omega   37.00   63.00   1.0000   30.0000
omega____ theta____ kappa____ phi______ frames
    -       22.1490  179.0000  -60.0000 26
  5 omega  -92.00   13.00   1.0000   30.0000
omega____ theta____ kappa____ phi______ frames
    -      -19.9615  -77.0000 -120.0000 105
  6 omega  -92.00   13.00   1.0000   30.0000
omega____ theta____ kappa____ phi______ frames
    -      -19.9615  -76.0000   78.0000 105
  7 omega -102.00  -60.00   1.0000   30.0000
omega____ theta____ kappa____ phi______ frames
    -      -19.9615  179.0000  -30.0000 42
  8 omega  -52.00   54.00   1.0000   30.0000
omega____ theta____ kappa____ phi______ frames
    -      -19.9615   37.0000    0.0000 106
;
_diffrn_measurement_device_type 'Xcalibur, Sapphire3'
_diffrn_measurement_method 'w scans'
_diffrn_orient_matrix_UB_11 0.0040927379
_diffrn_orient_matrix_UB_12 -0.0318585961
_diffrn_orient_matrix_UB_13 -0.0251508999
_diffrn_orient_matrix_UB_21 -0.0084963360
_diffrn_orient_matrix_UB_22 -0.0365929412
_diffrn_orient_matrix_UB_23 0.0195378329
_diffrn_orient_matrix_UB_31 -0.0438792520
_diffrn_orient_matrix_UB_32 0.0040646032
_diffrn_orient_matrix_UB_33 -0.0211880298
_diffrn_radiation_monochromator graphite
_diffrn_radiation_source 'Enhance (Mo) X-ray Source'
_diffrn_radiation_type MoK\a
_diffrn_radiation_wavelength 0.71073
_diffrn_reflns_av_R_equivalents 0.0434
_diffrn_reflns_av_sigmaI/netI 0.0376
_diffrn_reflns_limit_h_max 21
_diffrn_reflns_limit_h_min -23
_diffrn_reflns_limit_k_max 19
_diffrn_reflns_limit_k_min -18
_diffrn_reflns_limit_l_max 26
_diffrn_reflns_limit_l_min -26
_diffrn_reflns_number 51290
_diffrn_reflns_theta_full 25.00
_diffrn_reflns_theta_max 28.86
_diffrn_reflns_theta_min 4.11
_exptl_absorpt_coefficient_mu 8.316
_exptl_absorpt_correction_T_max 0.7321
_exptl_absorpt_correction_T_min 0.1145
_exptl_absorpt_correction_type multi-scan
_exptl_absorpt_process_details
;
CrysAlis RED, Oxford Diffraction Ltd.,
Version 1.171.33.52 (release 06-11-2009 CrysAlis171 .NET)
(compiled Nov  6 2009,16:24:50)
empirical absorption correction using spherical harmonics,
 implemented in SCALE3 ABSPACK scaling algorithm.
;
_exptl_crystal_colour orange
_exptl_crystal_density_diffrn 2.140
_exptl_crystal_description plate
_exptl_crystal_F_000 2832
_exptl_crystal_size_max 0.46
_exptl_crystal_size_mid 0.11
_exptl_crystal_size_min 0.04
_refine_diff_density_max 4.650
_refine_diff_density_min -3.117
_refine_diff_density_rms 0.218
_refine_ls_extinction_method none
_refine_ls_goodness_of_fit_ref 1.076
_refine_ls_hydrogen_treatment constr
_refine_ls_matrix_type full
_refine_ls_number_parameters 565
_refine_ls_number_reflns 11062
_refine_ls_number_restraints 40
_refine_ls_restrained_S_all 1.094
_refine_ls_R_factor_all 0.0533
_refine_ls_R_factor_gt 0.0406
_refine_ls_shift/su_max 0.001
_refine_ls_shift/su_mean 0.000
_refine_ls_structure_factor_coef Fsqd
_refine_ls_weighting_details 'calc w=1/[\s^2^(Fo^2^)+(0.0600P)^2^+25.8627P] where P=(Fo^2^+2Fc^2^)/3'
_refine_ls_weighting_scheme calc
_refine_ls_wR_factor_gt 0.1064
_refine_ls_wR_factor_ref 0.1103
_reflns_number_gt 9001
_reflns_number_total 11062
_reflns_threshold_expression >2sigma(I)
_cod_data_source_file ic201910t_si_002_3.cif
_cod_data_source_block amt634
_cod_original_cell_volume 4636.13(14)
_cod_database_code 4328623

loop_
_symmetry_equiv_pos_as_xyz
'x, y, z'
'-x+1/2, y+1/2, -z+1/2'
'-x, -y, -z'
'x-1/2, -y-1/2, z-1/2'

loop_
_atom_site_label
_atom_site_type_symbol
_atom_site_fract_x
_atom_site_fract_y
_atom_site_fract_z
_atom_site_U_iso_or_equiv
_atom_site_adp_type
_atom_site_occupancy
_atom_site_symmetry_multiplicity
_atom_site_calc_flag
_atom_site_refinement_flags
_atom_site_disorder_assembly
_atom_site_disorder_group
Pt1 Pt -0.002359(14) -0.263793(17) 0.689117(12) 0.01202(7) Uani 1 1 d . . .
Pt2 Pt 0.014575(14) -0.089494(17) 0.728257(12) 0.01228(7) Uani 1 1 d . . .
Br1 Br -0.03630(4) -0.43228(5) 0.65508(4) 0.02131(15) Uani 1 1 d . . .
Br2 Br 0.03194(4) 0.08660(5) 0.74815(4) 0.02040(15) Uani 1 1 d . . .
S1 S -0.04610(10) -0.05211(11) 0.60856(8) 0.0155(3) Uani 1 1 d . . .
S2 S -0.01559(12) -0.11119(12) 0.48114(9) 0.0212(4) Uani 1 1 d . . .
S3 S -0.14572(10) -0.23924(11) 0.63482(9) 0.0157(3) Uani 1 1 d . . .
S4 S -0.27094(10) -0.14220(13) 0.67659(10) 0.0231(4) Uani 1 1 d . . .
N1 N 0.1245(3) -0.2949(4) 0.7390(3) 0.0175(11) Uani 1 1 d . . .
N2 N 0.0752(4) -0.1137(5) 0.8375(3) 0.0218(13) Uani 1 1 d . . .
N3 N 0.0068(3) -0.2218(4) 0.5873(3) 0.0129(10) Uani 1 1 d . . .
N4 N -0.1126(3) -0.0964(4) 0.7286(3) 0.0153(11) Uani 1 1 d . . .
C1 C -0.0033(4) -0.3032(5) 0.7855(3) 0.0207(14) Uani 1 1 d U . .
C2 C -0.0688(5) -0.3111(5) 0.8082(4) 0.0265(16) Uani 1 1 d . . .
H2A H -0.1240 -0.2924 0.7773 0.032 Uiso 1 1 calc R . .
C3 C -0.0547(6) -0.3467(7) 0.8768(5) 0.046(3) Uani 1 1 d . . .
H3A H -0.1013 -0.3536 0.8909 0.055 Uiso 1 1 calc R . .
C4 C 0.0247(7) -0.3717(9) 0.9243(5) 0.062(4) Uani 1 1 d . . .
H4A H 0.0329 -0.3941 0.9710 0.074 Uiso 1 1 calc R . .
C5 C 0.0945(6) -0.3636(8) 0.9026(4) 0.046(3) Uani 1 1 d . . .
C6 C 0.1800(7) -0.3881(8) 0.9474(5) 0.052(2) Uani 1 1 d U . .
H6A H 0.1921 -0.4092 0.9951 0.063 Uiso 1 1 calc R . .
C7 C 0.2431(6) -0.3821(9) 0.9237(5) 0.057(3) Uani 1 1 d . . .
H7A H 0.2986 -0.3994 0.9551 0.069 Uiso 1 1 calc R . .
C8 C 0.2291(5) -0.3499(7) 0.8516(4) 0.038(2) Uani 1 1 d . . .
C9 C 0.2900(5) -0.3430(7) 0.8216(4) 0.035(2) Uani 1 1 d . . .
H9A H 0.3471 -0.3585 0.8495 0.042 Uiso 1 1 calc R . .
C10 C 0.2673(4) -0.3135(6) 0.7511(4) 0.0265(17) Uani 1 1 d . . .
H10A H 0.3083 -0.3096 0.7302 0.032 Uiso 1 1 calc R . .
C11 C 0.1835(4) -0.2896(5) 0.7113(4) 0.0208(14) Uani 1 1 d . . .
H11A H 0.1680 -0.2690 0.6631 0.025 Uiso 1 1 calc R . .
C12 C 0.1455(5) -0.3250(6) 0.8085(3) 0.0262(17) Uani 1 1 d . . .
C13 C 0.0783(5) -0.3308(6) 0.8325(4) 0.0301(18) Uani 1 1 d . . .
C14 C 0.1344(4) -0.0854(5) 0.7329(4) 0.0185(14) Uani 1 1 d . . .
C15 C 0.1664(5) -0.0701(6) 0.6809(4) 0.0284(17) Uani 1 1 d . . .
H15A H 0.1288 -0.0613 0.6322 0.034 Uiso 1 1 calc R . .
C16 C 0.2544(5) -0.0673(6) 0.6988(5) 0.037(2) Uani 1 1 d . . .
H16A H 0.2751 -0.0571 0.6618 0.045 Uiso 1 1 calc R . .
C17 C 0.3121(5) -0.0792(7) 0.7703(6) 0.044(3) Uani 1 1 d . . .
H17A H 0.3712 -0.0768 0.7814 0.052 Uiso 1 1 calc R . .
C18 C 0.2820(5) -0.0949(6) 0.8253(5) 0.039(2) Uani 1 1 d . . .
C19 C 0.3351(5) -0.1102(6) 0.8997(5) 0.041(2) Uani 1 1 d U . .
H19A H 0.3947 -0.1099 0.9134 0.049 Uiso 1 1 calc R . .
C20 C 0.3041(5) -0.1249(8) 0.9503(5) 0.052(3) Uani 1 1 d . . .
H20A H 0.3420 -0.1342 0.9988 0.063 Uiso 1 1 calc R . .
C21 C 0.2149(5) -0.1268(8) 0.9329(4) 0.045(3) Uani 1 1 d . . .
C22 C 0.1761(6) -0.1418(7) 0.9814(5) 0.046(2) Uani 1 1 d U . .
H22A H 0.2099 -0.1514 1.0309 0.055 Uiso 1 1 calc R . .
C23 C 0.0902(6) -0.1429(7) 0.9586(4) 0.041(2) Uani 1 1 d U . .
H23A H 0.0643 -0.1537 0.9920 0.050 Uiso 1 1 calc R . .
C24 C 0.0402(5) -0.1278(6) 0.8852(4) 0.034(2) Uani 1 1 d . . .
H24A H -0.0196 -0.1278 0.8695 0.040 Uiso 1 1 calc R . .
C25 C 0.1613(5) -0.1136(6) 0.8601(4) 0.0288(18) Uani 1 1 d . . .
C26 C 0.1939(4) -0.0975(5) 0.8051(4) 0.0259(17) Uani 1 1 d . . .
C27 C -0.1666(4) -0.1539(5) 0.6833(3) 0.0151(13) Uani 1 1 d . . .
C28 C -0.2396(4) -0.0537(5) 0.7394(4) 0.0220(15) Uani 1 1 d . . .
C29 C -0.2891(5) -0.0042(6) 0.7676(4) 0.0276(17) Uani 1 1 d . . .
H29A H -0.3483 -0.0141 0.7508 0.033 Uiso 1 1 calc R . .
C30 C -0.2495(5) 0.0599(6) 0.8206(4) 0.0317(18) Uani 1 1 d . . .
H30A H -0.2816 0.0938 0.8416 0.038 Uiso 1 1 calc R . .
C31 C -0.1631(5) 0.0750(6) 0.8435(4) 0.0278(16) Uani 1 1 d . . .
H31A H -0.1373 0.1203 0.8792 0.033 Uiso 1 1 calc R . .
C32 C -0.1137(4) 0.0262(5) 0.8157(4) 0.0214(15) Uani 1 1 d . . .
H32A H -0.0546 0.0367 0.8326 0.026 Uiso 1 1 calc R . .
C33 C -0.1525(4) -0.0388(5) 0.7624(3) 0.0163(13) Uani 1 1 d . . .
C34 C -0.0169(4) -0.1385(4) 0.5648(3) 0.0140(12) Uani 1 1 d . . .
C35 C 0.0179(5) -0.2214(5) 0.4742(4) 0.0196(14) Uani 1 1 d . . .
C36 C 0.0350(5) -0.2590(5) 0.4172(4) 0.0249(16) Uani 1 1 d . . .
H36A H 0.0265 -0.2246 0.3748 0.030 Uiso 1 1 calc R . .
C37 C 0.0647(5) -0.3477(5) 0.4248(4) 0.0226(15) Uani 1 1 d . . .
H37A H 0.0774 -0.3749 0.3872 0.027 Uiso 1 1 calc R . .
C38 C 0.0763(4) -0.3982(5) 0.4863(4) 0.0208(14) Uani 1 1 d . . .
H38A H 0.0968 -0.4593 0.4898 0.025 Uiso 1 1 calc R . .
C39 C 0.0588(4) -0.3619(5) 0.5429(3) 0.0176(13) Uani 1 1 d . . .
H39A H 0.0672 -0.3972 0.5848 0.021 Uiso 1 1 calc R . .
C40 C 0.0285(4) -0.2720(5) 0.5364(3) 0.0165(13) Uani 1 1 d . . .
Cl1 Cl 0.2791(2) 0.7347(3) 0.57331(18) 0.0827(11) Uani 1 1 d D A .
Cl2 Cl 0.3853(4) 0.5971(5) 0.5308(3) 0.1052(19) Uani 0.70 1 d PD A 1
Cl2' Cl 0.2906(10) 0.6094(11) 0.4737(5) 0.1052(19) Uani 0.30 1 d PD A 2
C41 C 0.3067(7) 0.6215(5) 0.5640(6) 0.079(4) Uani 1 1 d D . .
H41A H 0.2545 0.5900 0.5321 0.095 Uiso 1 1 calc R A 1
H41B H 0.3242 0.5924 0.6120 0.095 Uiso 1 1 calc R A 1
Cl3 Cl 0.4963(4) 0.8781(6) 0.7128(4) 0.073(2) Uani 0.60 1 d PD B 1
Cl4 Cl 0.5072(3) 0.8106(4) 0.5800(2) 0.0634(13) Uani 0.60 1 d PD B 1
C42 C 0.5081(9) 0.7839(6) 0.6646(4) 0.034(3) Uani 0.60 1 d PD B 1
H42A H 0.4619 0.7399 0.6587 0.041 Uiso 0.60 1 calc PR B 1
H42B H 0.5622 0.7531 0.6931 0.041 Uiso 0.60 1 calc PR B 1
Cl3' Cl 0.4938(11) 0.8314(7) 0.7183(7) 0.093(5) Uani 0.40 1 d PD C 2
Cl4' Cl 0.5049(7) 0.9171(7) 0.5929(5) 0.088(3) Uani 0.40 1 d PD C 2
C42' C 0.4650(13) 0.9246(10) 0.6599(8) 0.034(3) Uani 0.40 1 d PD C 2
H42C H 0.4026 0.9283 0.6373 0.041 Uiso 0.40 1 calc PR C 2
H42D H 0.4860 0.9817 0.6878 0.041 Uiso 0.40 1 calc PR C 2
Cl5 Cl 0.2497(3) -0.0865(3) 0.4224(2) 0.1018(12) Uani 1 1 d D D .
Cl6 Cl 0.2375(6) -0.2744(5) 0.3590(4) 0.1018(12) Uani 0.55 1 d PD D 1
Cl6' Cl 0.2158(7) -0.2186(7) 0.3232(5) 0.1018(12) Uani 0.45 1 d PD D 2
C43 C 0.1888(8) -0.1820(6) 0.3897(7) 0.1018(12) Uani 1 1 d D . .
H43A H 0.1367 -0.1630 0.3490 0.122 Uiso 1 1 calc R D 1
H43B H 0.1716 -0.2062 0.4280 0.122 Uiso 1 1 calc R D 1

loop_
_atom_site_aniso_label
_atom_site_aniso_U_11
_atom_site_aniso_U_22
_atom_site_aniso_U_33
_atom_site_aniso_U_23
_atom_site_aniso_U_13
_atom_site_aniso_U_12
Pt1 0.01208(12) 0.01493(13) 0.00896(11) 0.00254(9) 0.00395(9) 0.00296(9)
Pt2 0.00908(12) 0.01759(13) 0.00908(12) -0.00204(9) 0.00228(9) -0.00013(9)
Br1 0.0301(4) 0.0140(3) 0.0247(3) 0.0029(3) 0.0160(3) 0.0027(3)
Br2 0.0191(3) 0.0200(3) 0.0223(3) -0.0060(3) 0.0082(3) -0.0044(3)
S1 0.0220(8) 0.0126(8) 0.0109(7) -0.0002(6) 0.0052(6) -0.0013(6)
S2 0.0390(10) 0.0138(8) 0.0111(7) 0.0000(6) 0.0101(7) -0.0052(7)
S3 0.0122(7) 0.0148(8) 0.0194(8) -0.0014(6) 0.0052(6) -0.0006(6)
S4 0.0135(7) 0.0240(9) 0.0330(10) -0.0023(7) 0.0102(7) -0.0002(7)
N1 0.012(3) 0.026(3) 0.013(3) 0.004(2) 0.004(2) 0.007(2)
N2 0.017(3) 0.037(4) 0.007(2) -0.003(2) -0.001(2) 0.011(3)
N3 0.014(3) 0.015(3) 0.009(2) -0.001(2) 0.004(2) 0.001(2)
N4 0.016(3) 0.018(3) 0.010(2) 0.003(2) 0.004(2) 0.003(2)
C1 0.027(3) 0.025(3) 0.012(3) 0.007(2) 0.010(2) 0.007(3)
C2 0.031(4) 0.032(4) 0.025(4) 0.009(3) 0.020(3) 0.012(3)
C3 0.049(5) 0.066(7) 0.038(5) 0.027(5) 0.035(4) 0.024(5)
C4 0.069(7) 0.099(9) 0.030(5) 0.041(5) 0.034(5) 0.056(7)
C5 0.046(5) 0.076(7) 0.022(4) 0.023(4) 0.020(4) 0.034(5)
C6 0.057(4) 0.071(5) 0.032(4) 0.012(3) 0.021(3) 0.023(4)
C7 0.041(5) 0.112(10) 0.017(4) 0.022(5) 0.009(4) 0.050(6)
C8 0.033(4) 0.064(6) 0.012(3) 0.009(4) 0.005(3) 0.030(4)
C9 0.022(4) 0.059(6) 0.016(3) 0.000(4) -0.002(3) 0.025(4)
C10 0.019(4) 0.039(5) 0.018(3) -0.006(3) 0.003(3) 0.009(3)
C11 0.022(3) 0.024(4) 0.014(3) -0.002(3) 0.003(3) 0.007(3)
C12 0.023(4) 0.041(5) 0.009(3) 0.005(3) 0.001(3) 0.021(3)
C13 0.032(4) 0.048(5) 0.011(3) 0.011(3) 0.008(3) 0.021(4)
C14 0.012(3) 0.021(4) 0.023(3) -0.011(3) 0.007(3) -0.001(3)
C15 0.024(4) 0.034(4) 0.031(4) -0.013(3) 0.014(3) -0.012(3)
C16 0.021(4) 0.050(5) 0.046(5) -0.026(4) 0.018(4) -0.016(4)
C17 0.011(3) 0.050(6) 0.067(6) -0.035(5) 0.011(4) -0.008(3)
C18 0.012(3) 0.050(6) 0.045(5) -0.031(4) -0.001(3) -0.001(3)
C19 0.024(3) 0.044(4) 0.042(4) -0.019(3) -0.001(3) 0.005(3)
C20 0.026(4) 0.074(7) 0.031(5) -0.028(5) -0.017(4) 0.028(5)
C21 0.026(4) 0.072(7) 0.022(4) -0.018(4) -0.007(3) 0.025(4)
C22 0.049(4) 0.059(4) 0.026(3) -0.008(3) 0.010(3) 0.019(3)
C23 0.044(4) 0.057(4) 0.025(3) 0.001(3) 0.015(3) 0.023(3)
C24 0.036(4) 0.047(5) 0.016(3) 0.003(3) 0.007(3) 0.026(4)
C25 0.020(3) 0.041(5) 0.016(3) -0.013(3) -0.003(3) 0.011(3)
C26 0.011(3) 0.033(4) 0.028(4) -0.021(3) 0.000(3) 0.000(3)
C27 0.012(3) 0.015(3) 0.021(3) 0.006(3) 0.010(2) 0.000(2)
C28 0.021(3) 0.021(4) 0.027(4) 0.002(3) 0.012(3) 0.002(3)
C29 0.019(3) 0.032(4) 0.037(4) 0.003(3) 0.016(3) 0.007(3)
C30 0.030(4) 0.039(5) 0.031(4) 0.001(4) 0.018(3) 0.017(4)
C31 0.035(4) 0.030(4) 0.021(4) -0.003(3) 0.013(3) 0.005(3)
C32 0.020(3) 0.029(4) 0.015(3) -0.001(3) 0.006(3) 0.005(3)
C33 0.020(3) 0.016(3) 0.013(3) 0.003(2) 0.007(3) 0.006(3)
C34 0.015(3) 0.015(3) 0.009(3) 0.000(2) 0.001(2) -0.005(2)
C35 0.029(4) 0.016(3) 0.015(3) -0.002(3) 0.010(3) -0.006(3)
C36 0.037(4) 0.027(4) 0.014(3) -0.004(3) 0.015(3) -0.009(3)
C37 0.030(4) 0.025(4) 0.015(3) -0.010(3) 0.012(3) -0.007(3)
C38 0.024(4) 0.021(4) 0.017(3) -0.003(3) 0.008(3) 0.002(3)
C39 0.017(3) 0.024(4) 0.011(3) -0.002(3) 0.005(2) 0.001(3)
C40 0.014(3) 0.023(4) 0.010(3) -0.005(3) 0.003(2) -0.006(3)
Cl1 0.075(2) 0.116(3) 0.0573(18) 0.0008(19) 0.0260(16) -0.021(2)
Cl2 0.099(4) 0.110(4) 0.087(4) -0.013(3) 0.015(3) 0.028(3)
Cl2' 0.099(4) 0.110(4) 0.087(4) -0.013(3) 0.015(3) 0.028(3)
C41 0.114(12) 0.075(9) 0.060(8) -0.018(7) 0.046(8) -0.014(9)
Cl3 0.063(3) 0.100(6) 0.066(4) -0.035(5) 0.035(3) -0.007(4)
Cl4 0.059(3) 0.101(4) 0.033(2) -0.001(2) 0.0208(19) 0.002(3)
C42 0.045(7) 0.032(7) 0.022(5) 0.001(5) 0.010(5) -0.008(5)
Cl3' 0.154(12) 0.053(6) 0.064(6) 0.008(6) 0.032(6) 0.013(7)
Cl4' 0.109(7) 0.096(7) 0.076(6) -0.001(5) 0.054(6) 0.035(6)
C42' 0.045(7) 0.032(7) 0.022(5) 0.001(5) 0.010(5) -0.008(5)
Cl5 0.149(3) 0.086(2) 0.102(2) 0.0099(17) 0.084(2) 0.045(2)
Cl6 0.149(3) 0.086(2) 0.102(2) 0.0099(17) 0.084(2) 0.045(2)
Cl6' 0.149(3) 0.086(2) 0.102(2) 0.0099(17) 0.084(2) 0.045(2)
C43 0.149(3) 0.086(2) 0.102(2) 0.0099(17) 0.084(2) 0.045(2)

loop_
_atom_type_symbol
_atom_type_description
_atom_type_scat_dispersion_real
_atom_type_scat_dispersion_imag
_atom_type_scat_source
C C 0.0033 0.0016 'International Tables Vol C Tables 4.2.6.8 and 6.1.1.4'
H H 0.0000 0.0000 'International Tables Vol C Tables 4.2.6.8 and 6.1.1.4'
N N 0.0061 0.0033 'International Tables Vol C Tables 4.2.6.8 and 6.1.1.4'
S S 0.1246 0.1234 'International Tables Vol C Tables 4.2.6.8 and 6.1.1.4'
Cl Cl 0.1484 0.1585 'International Tables Vol C Tables 4.2.6.8 and 6.1.1.4'
Br Br -0.2901 2.4595 'International Tables Vol C Tables 4.2.6.8 and 6.1.1.4'
Pt Pt -1.7033 8.3905 'International Tables Vol C Tables 4.2.6.8 and 6.1.1.4'

loop_
_geom_angle_atom_site_label_1
_geom_angle_atom_site_label_2
_geom_angle_atom_site_label_3
_geom_angle
C1 Pt1 N1 82.5(2)
C1 Pt1 N3 176.6(2)
N1 Pt1 N3 94.2(2)
C1 Pt1 S3 95.6(2)
N1 Pt1 S3 176.13(17)
N3 Pt1 S3 87.80(14)
C1 Pt1 Br1 84.2(2)
N1 Pt1 Br1 90.43(17)
N3 Pt1 Br1 96.27(14)
S3 Pt1 Br1 86.06(4)
C1 Pt1 Pt2 91.7(2)
N1 Pt1 Pt2 95.29(17)
N3 Pt1 Pt2 88.29(14)
S3 Pt1 Pt2 88.06(4)
Br1 Pt1 Pt2 172.416(18)
C14 Pt2 N2 82.5(3)
C14 Pt2 N4 177.2(2)
N2 Pt2 N4 94.8(2)
C14 Pt2 S1 94.8(2)
N2 Pt2 S1 175.33(19)
N4 Pt2 S1 87.95(14)
C14 Pt2 Br2 84.82(19)
N2 Pt2 Br2 91.40(18)
N4 Pt2 Br2 95.75(15)
S1 Pt2 Br2 84.55(4)
C14 Pt2 Pt1 92.02(19)
N2 Pt2 Pt1 96.00(18)
N4 Pt2 Pt1 87.79(15)
S1 Pt2 Pt1 87.88(4)
Br2 Pt2 Pt1 171.515(18)
C34 S1 Pt2 105.0(2)
C35 S2 C34 89.6(3)
C27 S3 Pt1 105.4(2)
C28 S4 C27 89.7(3)
C11 N1 C12 119.9(6)
C11 N1 Pt1 127.8(5)
C12 N1 Pt1 112.3(4)
C24 N2 C25 119.4(6)
C24 N2 Pt2 127.7(5)
C25 N2 Pt2 113.0(5)
C34 N3 C40 111.4(5)
C34 N3 Pt1 117.2(4)
C40 N3 Pt1 131.3(4)
C27 N4 C33 111.6(5)
C27 N4 Pt2 117.6(4)
C33 N4 Pt2 130.1(4)
C2 C1 C13 118.8(6)
C2 C1 Pt1 130.6(5)
C13 C1 Pt1 110.4(5)
C1 C2 C3 120.3(7)
C1 C2 H2A 119.8
C3 C2 H2A 119.8
C4 C3 C2 121.9(8)
C4 C3 H3A 119.0
C2 C3 H3A 119.0
C3 C4 C5 119.1(8)
C3 C4 H4A 120.4
C5 C4 H4A 120.4
C13 C5 C4 117.9(8)
C13 C5 C6 118.1(8)
C4 C5 C6 124.0(8)
C7 C6 C5 121.8(9)
C7 C6 H6A 119.1
C5 C6 H6A 119.1
C6 C7 C8 121.9(8)
C6 C7 H7A 119.0
C8 C7 H7A 119.0
C9 C8 C12 117.9(7)
C9 C8 C7 126.2(7)
C12 C8 C7 115.8(7)
C10 C9 C8 120.2(7)
C10 C9 H9A 119.9
C8 C9 H9A 119.9
C9 C10 C11 119.1(7)
C9 C10 H10A 120.5
C11 C10 H10A 120.5
N1 C11 C10 121.8(6)
N1 C11 H11A 119.1
C10 C11 H11A 119.1
N1 C12 C8 121.0(7)
N1 C12 C13 115.9(6)
C8 C12 C13 123.1(6)
C5 C13 C1 121.9(7)
C5 C13 C12 119.2(7)
C1 C13 C12 118.9(6)
C15 C14 C26 117.0(6)
C15 C14 Pt2 131.8(6)
C26 C14 Pt2 111.1(5)
C14 C15 C16 120.8(8)
C14 C15 H15A 119.6
C16 C15 H15A 119.6
C17 C16 C15 121.3(8)
C17 C16 H16A 119.3
C15 C16 H16A 119.3
C16 C17 C18 119.7(7)
C16 C17 H17A 120.1
C18 C17 H17A 120.1
C26 C18 C17 117.1(8)
C26 C18 C19 118.4(9)
C17 C18 C19 124.5(8)
C20 C19 C18 122.6(8)
C20 C19 H19A 118.7
C18 C19 H19A 118.7
C19 C20 C21 121.3(8)
C19 C20 H20A 119.4
C21 C20 H20A 119.4
C22 C21 C25 116.8(8)
C22 C21 C20 125.8(8)
C25 C21 C20 117.3(9)
C23 C22 C21 120.8(8)
C23 C22 H22A 119.6
C21 C22 H22A 119.6
C22 C23 C24 119.5(9)
C22 C23 H23A 120.3
C24 C23 H23A 120.3
N2 C24 C23 121.2(8)
N2 C24 H24A 119.4
C23 C24 H24A 119.4
N2 C25 C21 122.2(8)
N2 C25 C26 115.8(6)
C21 C25 C26 122.0(7)
C18 C26 C14 124.0(8)
C18 C26 C25 118.4(7)
C14 C26 C25 117.6(6)
N4 C27 S3 127.8(5)
N4 C27 S4 114.6(5)
S3 C27 S4 117.5(4)
C29 C28 C33 121.7(7)
C29 C28 S4 127.9(6)
C33 C28 S4 110.3(5)
C30 C29 C28 118.0(7)
C30 C29 H29A 121.0
C28 C29 H29A 121.0
C29 C30 C31 120.3(7)
C29 C30 H30A 119.8
C31 C30 H30A 119.8
C32 C31 C30 121.8(7)
C32 C31 H31A 119.1
C30 C31 H31A 119.1
C31 C32 C33 118.5(7)
C31 C32 H32A 120.7
C33 C32 H32A 120.7
C32 C33 C28 119.5(6)
C32 C33 N4 126.7(6)
C28 C33 N4 113.7(6)
N3 C34 S1 128.2(5)
N3 C34 S2 115.5(5)
S1 C34 S2 116.2(4)
C36 C35 C40 121.9(7)
C36 C35 S2 127.6(6)
C40 C35 S2 110.5(5)
C37 C36 C35 117.5(7)
C37 C36 H36A 121.3
C35 C36 H36A 121.3
C36 C37 C38 121.3(6)
C36 C37 H37A 119.4
C38 C37 H37A 119.4
C37 C38 C39 121.8(7)
C37 C38 H38A 119.1
C39 C38 H38A 119.1
C38 C39 C40 118.1(6)
C38 C39 H39A 120.9
C40 C39 H39A 120.9
C39 C40 C35 119.5(6)
C39 C40 N3 127.5(6)
C35 C40 N3 113.0(6)
Cl2' C41 Cl1 105.5(7)
Cl2' C41 Cl2 54.4(5)
Cl1 C41 Cl2 120.8(5)
Cl2' C41 H41A 62.4
Cl1 C41 H41A 107.1
Cl2 C41 H41A 107.1
Cl2' C41 H41B 147.3
Cl1 C41 H41B 107.1
Cl2 C41 H41B 107.1
H41A C41 H41B 106.8
Cl3 C42 Cl4 114.2(5)
Cl3 C42 H42A 108.7
Cl4 C42 H42A 108.7
Cl3 C42 H42B 108.7
Cl4 C42 H42B 108.7
H42A C42 H42B 107.6
Cl4' C42' Cl3' 112.4(9)
Cl4' C42' H42C 109.1
Cl3' C42' H42C 109.1
Cl4' C42' H42D 109.1
Cl3' C42' H42D 109.1
H42C C42' H42D 107.9
Cl6' C43 Cl5 104.6(7)
Cl6' C43 Cl6 35.0(4)
Cl5 C43 Cl6 116.2(7)
Cl6' C43 H43A 82.3
Cl5 C43 H43A 108.2
Cl6 C43 H43A 108.2
Cl6' C43 H43B 140.3
Cl5 C43 H43B 108.2
Cl6 C43 H43B 108.2
H43A C43 H43B 107.4

loop_
_geom_bond_atom_site_label_1
_geom_bond_atom_site_label_2
_geom_bond_distance
Pt1 C1 2.026(6)
Pt1 N1 2.064(5)
Pt1 N3 2.198(5)
Pt1 S3 2.3007(16)
Pt1 Br1 2.5569(7)
Pt1 Pt2 2.6435(4)
Pt2 C14 2.020(6)
Pt2 N2 2.065(5)
Pt2 N4 2.184(5)
Pt2 S1 2.2884(15)
Pt2 Br2 2.5985(7)
S1 C34 1.718(7)
S2 C35 1.731(7)
S2 C34 1.737(6)
S3 C27 1.701(7)
S4 C28 1.739(8)
S4 C27 1.749(6)
N1 C11 1.332(9)
N1 C12 1.373(8)
N2 C24 1.329(10)
N2 C25 1.367(9)
N3 C34 1.305(8)
N3 C40 1.419(8)
N4 C27 1.320(8)
N4 C33 1.413(8)
C1 C2 1.369(10)
C1 C13 1.412(10)
C2 C3 1.405(10)
C2 H2A 0.9500
C3 C4 1.377(13)
C3 H3A 0.9500
C4 C5 1.428(13)
C4 H4A 0.9500
C5 C13 1.410(10)
C5 C6 1.439(13)
C6 C7 1.344(14)
C6 H6A 0.9500
C7 C8 1.453(11)
C7 H7A 0.9500
C8 C9 1.396(12)
C8 C12 1.407(10)
C9 C10 1.384(11)
C9 H9A 0.9500
C10 C11 1.392(9)
C10 H10A 0.9500
C11 H11A 0.9500
C12 C13 1.413(11)
C14 C15 1.375(10)
C14 C26 1.427(10)
C15 C16 1.409(10)
C15 H15A 0.9500
C16 C17 1.407(14)
C16 H16A 0.9500
C17 C18 1.407(14)
C17 H17A 0.9500
C18 C26 1.406(10)
C18 C19 1.437(13)
C19 C20 1.333(14)
C19 H19A 0.9500
C20 C21 1.432(12)
C20 H20A 0.9500
C21 C22 1.393(14)
C21 C25 1.409(10)
C22 C23 1.363(13)
C22 H22A 0.9500
C23 C24 1.409(11)
C23 H23A 0.9500
C24 H24A 0.9500
C25 C26 1.436(11)
C28 C29 1.390(10)
C28 C33 1.398(9)
C29 C30 1.384(12)
C29 H29A 0.9500
C30 C31 1.390(11)
C30 H30A 0.9500
C31 C32 1.376(10)
C31 H31A 0.9500
C32 C33 1.393(10)
C32 H32A 0.9500
C35 C36 1.400(9)
C35 C40 1.402(9)
C36 C37 1.377(11)
C36 H36A 0.9500
C37 C38 1.385(10)
C37 H37A 0.9500
C38 C39 1.387(9)
C38 H38A 0.9500
C39 C40 1.398(10)
C39 H39A 0.9500
Cl1 C41 1.747(5)
Cl2 C41 1.756(5)
Cl2' C41 1.735(5)
C41 H41A 0.9900
C41 H41B 0.9900
Cl3 C42 1.737(5)
Cl4 C42 1.738(5)
C42 H42A 0.9900
C42 H42B 0.9900
Cl3' C42' 1.738(5)
Cl4' C42' 1.733(5)
C42' H42C 0.9900
C42' H42D 0.9900
Cl5 C43 1.713(8)
Cl6 C43 1.814(7)
Cl6' C43 1.662(7)
C43 H43A 0.9900
C43 H43B 0.9900
